data_2242894
loop_
_publ_author_name
'Faizi, Md. Serajul Haque'
'Sen, Pratik'
'Saxena, Gyanesh Kumar'
'Golenya, Irina A.'

_publ_section_title
;
 Crystal structure and Hirshfeld surface analysis of
 (<i>E</i>)-2-[1-hydroxy-2-(pyridin-2-yl)ethyl]-4-[2-(4-methoxyphenyl)diazen-1-yl]phenol
;
_journal_issue 5
_journal_name_full 'Acta Crystallographica Section E'
_journal_page_first 600
_journal_page_last 603
_journal_paper_doi 10.1107/S2056989019004377
_journal_volume 75
_journal_year 2019
_chemical_formula_iupac 'C20 H19 N3 O3'
_chemical_formula_moiety 'C20 H19 N3 O3'
_chemical_formula_sum 'C20 H19 N3 O3'
_chemical_formula_weight 349.38
_chemical_name_systematic (<i>E</i>)-2-[1-Hydroxy-2-(pyridin-2-yl)ethyl]-4-[2-(4-methoxyphenyl)diazen-1-yl]phenol
_space_group_crystal_system monoclinic
_space_group_IT_number 14
_space_group_name_Hall '-P 2ybc'
_space_group_name_H-M_alt 'P 1 21/c 1'
_symmetry_space_group_name_Hall '-P 2ybc'
_symmetry_space_group_name_H-M 'P 1 21/c 1'
_atom_sites_solution_hydrogens geom
_atom_sites_solution_primary direct
_atom_sites_solution_secondary difmap
_audit_creation_method SHELXL-2018/3
_cell_angle_alpha 90
_cell_angle_beta 100.059(5)
_cell_angle_gamma 90
_cell_formula_units_Z 4
_cell_length_a 18.451(5)
_cell_length_b 8.169(5)
_cell_length_c 11.591(5)
_cell_measurement_reflns_used 1490
_cell_measurement_temperature 296(2)
_cell_measurement_theta_max 26.0
_cell_measurement_theta_min 3.68
_cell_volume 1720.2(14)
_computing_cell_refinement
;
SAINT (Bruker, 2003)
;
_computing_data_collection
;
APEX2 (Bruker, 2003)
;
_computing_data_reduction
;
SAINT (Bruker, 2003)
;
_computing_molecular_graphics
;
PLATON (Spek, 2009) and Mercury (Macrae <i>et al.</i>,  2008)
;
_computing_publication_material
;
SHELXL2018 (Sheldrick, 2015), PLATON (Spek, 2009) and
publCIF (Westrip, 2010)
;
_computing_structure_refinement
;
SHELXL2018 (Sheldrick, 2015)
;
_computing_structure_solution
;
SHELXS2018 (Sheldrick, 2008)
;
_diffrn_ambient_temperature 296(2)
_diffrn_measured_fraction_theta_full 0.999
_diffrn_measured_fraction_theta_max 0.999
_diffrn_measurement_device_type 'Bruker APEXII CCD area detector'
_diffrn_measurement_method 'phi and omega scans'
_diffrn_radiation_monochromator graphite
_diffrn_radiation_type MoK\a
_diffrn_radiation_wavelength 0.71073
_diffrn_reflns_av_R_equivalents 0.0559
_diffrn_reflns_av_unetI/netI 0.0603
_diffrn_reflns_limit_h_max 13
_diffrn_reflns_limit_h_min -22
_diffrn_reflns_limit_k_max 10
_diffrn_reflns_limit_k_min -10
_diffrn_reflns_limit_l_max 14
_diffrn_reflns_limit_l_min -14
_diffrn_reflns_number 12516
_diffrn_reflns_theta_full 25.240
_diffrn_reflns_theta_max 26.000
_diffrn_reflns_theta_min 2.242
_diffrn_source 'sealed tube'
_exptl_absorpt_coefficient_mu 0.093
_exptl_absorpt_correction_T_max 0.3969
_exptl_absorpt_correction_T_min 0.2811
_exptl_absorpt_correction_type multi-scan
_exptl_absorpt_process_details
;
(SADABS; Bruker, 2003)
;
_exptl_crystal_colour yellow
_exptl_crystal_density_diffrn 1.349
_exptl_crystal_description needle
_exptl_crystal_F_000 736
_exptl_crystal_size_max 0.300
_exptl_crystal_size_mid 0.250
_exptl_crystal_size_min 0.200
_refine_diff_density_max 0.232
_refine_diff_density_min -0.188
_refine_ls_extinction_method none
_refine_ls_goodness_of_fit_ref 1.016
_refine_ls_hydrogen_treatment constr
_refine_ls_matrix_type full
_refine_ls_number_parameters 238
_refine_ls_number_reflns 3381
_refine_ls_number_restraints 0
_refine_ls_restrained_S_all 1.016
_refine_ls_R_factor_all 0.0914
_refine_ls_R_factor_gt 0.0448
_refine_ls_shift/su_max 0.001
_refine_ls_shift/su_mean 0.000
_refine_ls_structure_factor_coef Fsqd
_refine_ls_weighting_details 'w=1/[\s^2^(Fo^2^)+(0.0428P)^2^+0.2309P] where P=(Fo^2^+2Fc^2^)/3'
_refine_ls_weighting_scheme calc
_refine_ls_wR_factor_gt 0.0862
_refine_ls_wR_factor_ref 0.1002
_reflns_number_gt 2169
_reflns_number_total 3381
_reflns_threshold_expression 'I > 2\s(I)'
_cod_data_source_file su5489sup1.cif
_cod_data_source_block I
_cod_database_code 2242894
_shelx_space_group_comment
;
The symmetry employed for this shelxl refinement is uniquely defined
by the following loop, which should always be used as a source of
symmetry information in preference to the above space-group names.
They are only intended as comments.
;
_shelx_estimated_absorpt_t_min 0.281
_shelx_estimated_absorpt_t_max 0.397

loop_
_space_group_symop_operation_xyz
'x, y, z'
'-x, y+1/2, -z+1/2'
'-x, -y, -z'
'x, -y-1/2, z-1/2'

loop_
_atom_site_type_symbol
_atom_site_label
_atom_site_fract_x
_atom_site_fract_y
_atom_site_fract_z
_atom_site_U_iso_or_equiv
_atom_site_adp_type
_atom_site_calc_flag
_atom_site_occupancy
O O1 0.92494(7) 0.95556(14) 0.84820(10) 0.0173(3) Uani d 1
H H1 0.911689 1.038088 0.879019 0.026 Uiso calc 1
O O2 0.92659(7) 0.63827(16) 1.12657(10) 0.0192(3) Uani d 1
H H2 0.917704 0.591870 1.185268 0.029 Uiso calc 1
O O3 0.36888(7) 0.68602(17) 0.45972(11) 0.0273(4) Uani d 1
N N1 1.11161(8) 0.82930(19) 0.98278(13) 0.0185(4) Uani d 1
N N2 0.68013(9) 0.68483(19) 0.77772(13) 0.0211(4) Uani d 1
N N3 0.62436(9) 0.6015(2) 0.78765(13) 0.0215(4) Uani d 1
C C5 1.06621(10) 0.7859(2) 0.88320(16) 0.0165(4) Uani d 1
C C4 1.08607(10) 0.8094(2) 0.77434(16) 0.0180(4) Uani d 1
H H4 1.053929 0.778909 0.706776 0.022 Uiso calc 1
C C1 1.17713(11) 0.8933(2) 0.97259(17) 0.0208(5) Uani d 1
H H1A 1.209217 0.920515 1.041003 0.025 Uiso calc 1
C C2 1.20001(11) 0.9212(2) 0.86736(17) 0.0220(5) Uani d 1
H H2A 1.245666 0.967932 0.864834 0.026 Uiso calc 1
C C3 1.15317(10) 0.8778(2) 0.76592(16) 0.0205(5) Uani d 1
H H3 1.166638 0.894338 0.693146 0.025 Uiso calc 1
C C6 0.99387(10) 0.7089(2) 0.89526(16) 0.0184(4) Uani d 1
H H6A 1.003179 0.620943 0.952107 0.022 Uiso calc 1
H H6B 0.972356 0.660762 0.820624 0.022 Uiso calc 1
C C7 0.93790(10) 0.8263(2) 0.93306(15) 0.0155(4) Uani d 1
H H7 0.958956 0.873197 1.009369 0.019 Uiso calc 1
C C8 0.86746(10) 0.7372(2) 0.94404(15) 0.0150(4) Uani d 1
C C9 0.80465(10) 0.7454(2) 0.85966(16) 0.0171(4) Uani d 1
H H9 0.805051 0.809928 0.793644 0.021 Uiso calc 1
C C10 0.74100(10) 0.6607(2) 0.87024(15) 0.0167(4) Uani d 1
C C11 0.74037(10) 0.5601(2) 0.96750(16) 0.0200(5) Uani d 1
H H11 0.698601 0.499720 0.974301 0.024 Uiso calc 1
C C12 0.80215(10) 0.5512(2) 1.05329(15) 0.0176(4) Uani d 1
H H12 0.801859 0.485124 1.118536 0.021 Uiso calc 1
C C13 0.86500(10) 0.6403(2) 1.04309(15) 0.0155(4) Uani d 1
C C14 0.56281(10) 0.6283(2) 0.69611(16) 0.0199(5) Uani d 1
C C15 0.56281(10) 0.7290(2) 0.59953(16) 0.0208(5) Uani d 1
H H15 0.605862 0.782243 0.589646 0.025 Uiso calc 1
C C16 0.49943(11) 0.7506(2) 0.51820(17) 0.0216(5) Uani d 1
H H16 0.499724 0.818338 0.453772 0.026 Uiso calc 1
C C17 0.43502(10) 0.6707(2) 0.53292(16) 0.0213(5) Uani d 1
C C18 0.43565(11) 0.5659(2) 0.62726(16) 0.0235(5) Uani d 1
H H18 0.393131 0.509452 0.635834 0.028 Uiso calc 1
C C19 0.49901(10) 0.5451(2) 0.70808(16) 0.0228(5) Uani d 1
H H19 0.499085 0.474861 0.771220 0.027 Uiso calc 1
C C20 0.36725(11) 0.7824(3) 0.35657(17) 0.0298(5) Uani d 1
H H20A 0.318289 0.782488 0.311822 0.045 Uiso calc 1
H H20B 0.400634 0.736834 0.310239 0.045 Uiso calc 1
H H20C 0.381746 0.892552 0.378279 0.045 Uiso calc 1

loop_
_atom_site_aniso_label
_atom_site_aniso_U_11
_atom_site_aniso_U_22
_atom_site_aniso_U_33
_atom_site_aniso_U_12
_atom_site_aniso_U_13
_atom_site_aniso_U_23
O1 0.0236(8) 0.0129(7) 0.0162(7) 0.0019(6) 0.0053(6) 0.0002(6)
O2 0.0192(7) 0.0238(8) 0.0139(7) -0.0022(6) 0.0009(6) 0.0042(6)
O3 0.0176(8) 0.0376(9) 0.0252(8) -0.0018(7) -0.0007(6) 0.0062(7)
N1 0.0175(9) 0.0192(9) 0.0187(9) 0.0023(7) 0.0028(7) -0.0024(7)
N2 0.0180(9) 0.0235(9) 0.0221(9) -0.0016(8) 0.0044(7) -0.0040(8)
N3 0.0183(9) 0.0222(9) 0.0239(9) -0.0016(8) 0.0029(8) -0.0038(7)
C5 0.0169(11) 0.0125(9) 0.0197(10) 0.0038(8) 0.0019(9) -0.0002(8)
C4 0.0185(11) 0.0169(10) 0.0180(10) 0.0020(9) 0.0011(8) -0.0029(8)
C1 0.0178(11) 0.0213(11) 0.0214(11) 0.0014(9) -0.0020(9) -0.0053(9)
C2 0.0155(11) 0.0189(10) 0.0326(12) -0.0017(9) 0.0068(10) -0.0011(9)
C3 0.0215(11) 0.0195(10) 0.0222(11) 0.0026(9) 0.0082(9) 0.0030(9)
C6 0.0207(11) 0.0163(10) 0.0185(10) 0.0018(9) 0.0043(9) 0.0020(8)
C7 0.0168(10) 0.0168(10) 0.0125(9) 0.0002(8) 0.0014(8) 0.0024(8)
C8 0.0167(11) 0.0124(10) 0.0158(10) 0.0005(8) 0.0028(9) -0.0029(8)
C9 0.0189(11) 0.0182(10) 0.0150(10) 0.0018(9) 0.0052(8) -0.0007(8)
C10 0.0160(11) 0.0180(10) 0.0153(10) 0.0032(9) 0.0007(8) -0.0034(8)
C11 0.0160(11) 0.0209(11) 0.0241(11) -0.0042(9) 0.0063(9) -0.0019(9)
C12 0.0217(11) 0.0175(10) 0.0150(10) -0.0001(9) 0.0067(9) 0.0010(8)
C13 0.0160(11) 0.0150(10) 0.0156(10) 0.0036(9) 0.0029(9) -0.0027(8)
C14 0.0187(11) 0.0205(10) 0.0201(11) 0.0035(9) 0.0019(9) -0.0054(9)
C15 0.0166(11) 0.0206(10) 0.0263(11) -0.0020(9) 0.0066(9) -0.0045(9)
C16 0.0212(11) 0.0245(12) 0.0191(11) 0.0009(9) 0.0032(9) -0.0011(9)
C17 0.0168(11) 0.0268(12) 0.0192(11) 0.0002(9) 0.0001(9) -0.0068(9)
C18 0.0185(11) 0.0281(11) 0.0245(11) -0.0049(9) 0.0052(9) -0.0018(9)
C19 0.0229(12) 0.0246(11) 0.0215(11) -0.0004(10) 0.0059(9) 0.0015(9)
C20 0.0236(12) 0.0348(13) 0.0286(12) -0.0001(10) -0.0021(10) 0.0049(10)

loop_
_atom_type_symbol
_atom_type_description
_atom_type_scat_dispersion_real
_atom_type_scat_dispersion_imag
_atom_type_scat_source
C C 0.0033 0.0016 'International Tables Vol C Tables 4.2.6.8 and 6.1.1.4'
H H 0.0000 0.0000 'International Tables Vol C Tables 4.2.6.8 and 6.1.1.4'
N N 0.0061 0.0033 'International Tables Vol C Tables 4.2.6.8 and 6.1.1.4'
O O 0.0106 0.0060 'International Tables Vol C Tables 4.2.6.8 and 6.1.1.4'

loop_
_geom_angle_atom_site_label_1
_geom_angle_atom_site_label_2
_geom_angle_atom_site_label_3
_geom_angle
C7 O1 H1 109.5
C13 O2 H2 109.5
C17 O3 C20 117.19(15)
C1 N1 C5 117.47(16)
N3 N2 C10 114.01(16)
N2 N3 C14 113.99(16)
N1 C5 C4 121.23(17)
N1 C5 C6 117.29(16)
C4 C5 C6 121.47(17)
C3 C4 C5 120.27(18)
C3 C4 H4 119.9
C5 C4 H4 119.9
N1 C1 C2 124.26(18)
N1 C1 H1A 117.9
C2 C1 H1A 117.9
C1 C2 C3 117.98(18)
C1 C2 H2A 121.0
C3 C2 H2A 121.0
C4 C3 C2 118.78(18)
C4 C3 H3 120.6
C2 C3 H3 120.6
C5 C6 C7 114.81(16)
C5 C6 H6A 108.6
C7 C6 H6A 108.6
C5 C6 H6B 108.6
C7 C6 H6B 108.6
H6A C6 H6B 107.5
O1 C7 C8 111.64(15)
O1 C7 C6 107.77(14)
C8 C7 C6 110.83(15)
O1 C7 H7 108.8
C8 C7 H7 108.8
C6 C7 H7 108.8
C9 C8 C13 117.68(17)
C9 C8 C7 122.90(16)
C13 C8 C7 119.42(16)
C8 C9 C10 122.10(17)
C8 C9 H9 118.9
C10 C9 H9 119.0
C9 C10 C11 119.44(17)
C9 C10 N2 115.63(17)
C11 C10 N2 124.93(17)
C12 C11 C10 119.43(17)
C12 C11 H11 120.3
C10 C11 H11 120.3
C11 C12 C13 120.52(17)
C11 C12 H12 119.7
C13 C12 H12 119.7
O2 C13 C12 122.62(16)
O2 C13 C8 116.61(16)
C12 C13 C8 120.77(16)
C19 C14 C15 119.35(17)
C19 C14 N3 115.39(17)
C15 C14 N3 125.25(18)
C16 C15 C14 120.48(18)
C16 C15 H15 119.8
C14 C15 H15 119.8
C15 C16 C17 119.75(18)
C15 C16 H16 120.1
C17 C16 H16 120.1
O3 C17 C18 115.46(18)
O3 C17 C16 124.79(18)
C18 C17 C16 119.75(18)
C19 C18 C17 120.14(19)
C19 C18 H18 119.9
C17 C18 H18 119.9
C18 C19 C14 120.47(18)
C18 C19 H19 119.8
C14 C19 H19 119.8
O3 C20 H20A 109.5
O3 C20 H20B 109.5
H20A C20 H20B 109.5
O3 C20 H20C 109.5
H20A C20 H20C 109.5
H20B C20 H20C 109.5

loop_
_geom_bond_atom_site_label_1
_geom_bond_atom_site_label_2
_geom_bond_distance
O1 C7 1.435(2)
O1 H1 0.8200
O2 C13 1.358(2)
O2 H2 0.8200
O3 C17 1.365(2)
O3 C20 1.427(2)
N1 C1 1.341(2)
N1 C5 1.350(2)
N2 N3 1.256(2)
N2 C10 1.425(2)
N3 C14 1.429(2)
C5 C4 1.387(3)
C5 C6 1.504(3)
C4 C3 1.377(3)
C4 H4 0.9300
C1 C2 1.378(3)
C1 H1A 0.9300
C2 C3 1.378(3)
C2 H2A 0.9300
C3 H3 0.9300
C6 C7 1.528(3)
C6 H6A 0.9700
C6 H6B 0.9700
C7 C8 1.514(2)
C7 H7 0.9800
C8 C9 1.381(2)
C8 C13 1.401(2)
C9 C10 1.387(3)
C9 H9 0.9300
C10 C11 1.396(3)
C11 C12 1.378(2)
C11 H11 0.9300
C12 C13 1.392(3)
C12 H12 0.9300
C14 C19 1.387(3)
C14 C15 1.389(3)
C15 C16 1.379(3)
C15 H15 0.9300
C16 C17 1.392(3)
C16 H16 0.9300
C17 C18 1.388(3)
C18 C19 1.375(3)
C18 H18 0.9300
C19 H19 0.9300
C20 H20A 0.9600
C20 H20B 0.9600
C20 H20C 0.9600

loop_
_geom_hbond_atom_site_label_D
_geom_hbond_atom_site_label_H
_geom_hbond_atom_site_label_A
_geom_hbond_site_symmetry_A
_geom_hbond_distance_DH
_geom_hbond_distance_HA
_geom_hbond_distance_DA
_geom_hbond_angle_DHA
_geom_hbond_publ_flag
O1 H1 N1 3_777 0.82 2.04 2.801(2) 154 yes
O2 H2 O1 4_576 0.82 1.91 2.686(2) 158 yes
C4 H4 O2 4_575 0.93 2.47 3.165(2) 132 yes
C3 H3 Cg2 2_756 0.93 2.82 3.593(3) 141 yes
C19 H19 Cg3 2_646 0.93 2.98 3.841(3) 155 yes

loop_
_geom_torsion_atom_site_label_1
_geom_torsion_atom_site_label_2
_geom_torsion_atom_site_label_3
_geom_torsion_atom_site_label_4
_geom_torsion
C10 N2 N3 C14 178.77(15)
C1 N1 C5 C4 -1.1(3)
C1 N1 C5 C6 177.95(16)
N1 C5 C4 C3 0.1(3)
C6 C5 C4 C3 -178.93(17)
C5 N1 C1 C2 1.8(3)
N1 C1 C2 C3 -1.3(3)
C5 C4 C3 C2 0.3(3)
C1 C2 C3 C4 0.2(3)
N1 C5 C6 C7 71.7(2)
C4 C5 C6 C7 -109.2(2)
C5 C6 C7 O1 58.2(2)
C5 C6 C7 C8 -179.36(15)
O1 C7 C8 C9 18.4(2)
C6 C7 C8 C9 -101.8(2)
O1 C7 C8 C13 -162.15(15)
C6 C7 C8 C13 77.7(2)
C13 C8 C9 C10 -0.6(3)
C7 C8 C9 C10 178.84(17)
C8 C9 C10 C11 -1.7(3)
C8 C9 C10 N2 178.37(16)
N3 N2 C10 C9 177.37(16)
N3 N2 C10 C11 -2.6(3)
C9 C10 C11 C12 2.2(3)
N2 C10 C11 C12 -177.81(17)
C10 C11 C12 C13 -0.5(3)
C11 C12 C13 O2 178.50(16)
C11 C12 C13 C8 -1.8(3)
C9 C8 C13 O2 -177.94(15)
C7 C8 C13 O2 2.6(2)
C9 C8 C13 C12 2.3(3)
C7 C8 C13 C12 -177.13(16)
N2 N3 C14 C19 -176.48(16)
N2 N3 C14 C15 3.4(3)
C19 C14 C15 C16 2.2(3)
N3 C14 C15 C16 -177.72(18)
C14 C15 C16 C17 -0.1(3)
C20 O3 C17 C18 -175.10(17)
C20 O3 C17 C16 4.5(3)
C15 C16 C17 O3 178.39(17)
C15 C16 C17 C18 -2.1(3)
O3 C17 C18 C19 -178.22(17)
C16 C17 C18 C19 2.2(3)
C17 C18 C19 C14 -0.1(3)
C15 C14 C19 C18 -2.0(3)
N3 C14 C19 C18 177.85(17)

_cod_database_fobs_code 2242894
